data_1556166
loop_
_publ_author_name
'Liu, Huaqing'
'O'Connor, Matthew J'
'Sun, Chunrui'
'Wink, Donald J.'
'Lee, Daesung'

_publ_section_title
;
 Sequential reactions of trimethylsilyldiazomethane with 4-alkenyl ketones
 and aldehydes catalyzed by Lewis bases.
;
_journal_issue 12
_journal_name_full 'Organic letters'
_journal_page_first 2974
_journal_page_last 2977
_journal_paper_doi 10.1021/ol401124t
_journal_volume 15
_journal_year 2013
_chemical_formula_sum 'C17 H24 N2 O Si'
_chemical_formula_weight 300.47
_space_group_IT_number 14
_space_group_name_Hall '-P 2yn'
_space_group_name_H-M_alt 'P 1 21/n 1'
_symmetry_cell_setting monoclinic
_symmetry_space_group_name_H-M 'P 1 21/n 1'
_atom_sites_solution_hydrogens geom
_atom_sites_solution_primary direct
_atom_sites_solution_secondary difmap
_audit_creation_method SHELXL-97
_cell_angle_alpha 90.00
_cell_angle_beta 109.7600(10)
_cell_angle_gamma 90.00
_cell_formula_units_Z 4
_cell_length_a 13.2419(16)
_cell_length_b 8.6081(10)
_cell_length_c 15.4864(19)
_cell_measurement_reflns_used 5825
_cell_measurement_temperature 100(2)
_cell_measurement_theta_max 27.471
_cell_measurement_theta_min 2.748
_cell_volume 1661.3(3)
_computing_cell_refinement 'Bruker saintplus (Bruker 1999)'
_computing_data_collection 'Bruker SMART (Bruker 2001)'
_computing_data_reduction 'Bruker saintplus (Bruker 1999)'
_computing_molecular_graphics 'ORTEP-3 for Windows v2.01'
_computing_publication_material 'SHELXL-97 (Sheldrick, 2008)'
_computing_structure_refinement 'SHELXL-97 (Sheldrick, 2008)'
_computing_structure_solution 'SHELXS-97 (Sheldrick, 2008)'
_diffrn_ambient_temperature 100(2)
_diffrn_measured_fraction_theta_full 0.990
_diffrn_measured_fraction_theta_max 0.990
_diffrn_measurement_device_type CCD
_diffrn_measurement_method 'omega scan'
_diffrn_radiation_monochromator graphite
_diffrn_radiation_source 'fine-focus sealed tube'
_diffrn_radiation_type MoK\a
_diffrn_radiation_wavelength 0.71073
_diffrn_reflns_av_R_equivalents 0.0310
_diffrn_reflns_av_sigmaI/netI 0.0262
_diffrn_reflns_limit_h_max 17
_diffrn_reflns_limit_h_min -17
_diffrn_reflns_limit_k_max 11
_diffrn_reflns_limit_k_min -11
_diffrn_reflns_limit_l_max 20
_diffrn_reflns_limit_l_min -19
_diffrn_reflns_number 18273
_diffrn_reflns_theta_full 27.58
_diffrn_reflns_theta_max 27.58
_diffrn_reflns_theta_min 1.75
_exptl_absorpt_coefficient_mu 0.143
_exptl_absorpt_correction_T_max 0.9859
_exptl_absorpt_correction_T_min 0.9452
_exptl_absorpt_correction_type multi-scan
_exptl_crystal_colour colourless
_exptl_crystal_density_diffrn 1.201
_exptl_crystal_density_meas ?
_exptl_crystal_density_method 'not measured'
_exptl_crystal_description block
_exptl_crystal_F_000 648
_exptl_crystal_size_max 0.40
_exptl_crystal_size_mid 0.20
_exptl_crystal_size_min 0.10
_refine_diff_density_max 0.357
_refine_diff_density_min -0.234
_refine_diff_density_rms 0.044
_refine_ls_extinction_method none
_refine_ls_goodness_of_fit_ref 0.947
_refine_ls_hydrogen_treatment mixed
_refine_ls_matrix_type full
_refine_ls_number_parameters 193
_refine_ls_number_reflns 3809
_refine_ls_number_restraints 0
_refine_ls_restrained_S_all 0.947
_refine_ls_R_factor_all 0.0482
_refine_ls_R_factor_gt 0.0350
_refine_ls_shift/su_max 0.001
_refine_ls_shift/su_mean 0.000
_refine_ls_structure_factor_coef Fsqd
_refine_ls_weighting_details 'calc w=1/[\s^2^(Fo^2^)+(0.1000P)^2^+0.0000P] where P=(Fo^2^+2Fc^2^)/3'
_refine_ls_weighting_scheme calc
_refine_ls_wR_factor_gt 0.1130
_refine_ls_wR_factor_ref 0.1249
_reflns_number_gt 3077
_reflns_number_total 3809
_reflns_threshold_expression I>2sigma(I)
_cod_data_source_file ol401124t_si_005.cif
_cod_data_source_block xray4157_0m
_cod_depositor_comments
;
The following automatic conversions were performed:

data item '_exptl_crystal_density_meas' value 'none' was changed to
'?' -- the value is perceived as not measured.

Automatic conversion script
Id: cif_fix_values 6909 2019-04-08 15:41:33Z antanas 
;
_cod_original_sg_symbol_H-M P21/n
_cod_database_code 1556166

loop_
_symmetry_equiv_pos_as_xyz
'x, y, z'
'-x+1/2, y+1/2, -z+1/2'
'-x, -y, -z'
'x-1/2, -y-1/2, z-1/2'

loop_
_atom_site_label
_atom_site_type_symbol
_atom_site_fract_x
_atom_site_fract_y
_atom_site_fract_z
_atom_site_U_iso_or_equiv
_atom_site_adp_type
_atom_site_occupancy
_atom_site_symmetry_multiplicity
_atom_site_calc_flag
_atom_site_refinement_flags
Si1 Si 0.76887(3) 0.43530(4) 1.10625(2) 0.01684(13) Uani 1 1 d .
O1 O 0.75245(7) 0.28287(11) 1.03846(6) 0.0171(2) Uani 1 1 d .
N1 N 0.94160(9) 0.18691(14) 1.02448(8) 0.0205(3) Uani 1 1 d .
N2 N 0.96410(10) 0.09581(15) 1.09047(8) 0.0232(3) Uani 1 1 d .
C1 C 0.90897(12) 0.51027(18) 1.14704(11) 0.0274(3) Uani 1 1 d .
H1A H 0.9576 0.4269 1.1740 0.041 Uiso 1 1 calc R
H1B H 0.9159 0.5900 1.1920 0.041 Uiso 1 1 calc R
H1C H 0.9257 0.5526 1.0961 0.041 Uiso 1 1 calc R
C2 C 0.73652(13) 0.35498(19) 1.20558(10) 0.0274(3) Uani 1 1 d .
H2A H 0.6632 0.3206 1.1853 0.041 Uiso 1 1 calc R
H2B H 0.7466 0.4341 1.2514 0.041 Uiso 1 1 calc R
H2C H 0.7830 0.2688 1.2312 0.041 Uiso 1 1 calc R
C3 C 0.67736(12) 0.59855(16) 1.05221(10) 0.0232(3) Uani 1 1 d .
H3A H 0.6989 0.6435 1.0044 0.035 Uiso 1 1 calc R
H3B H 0.6807 0.6761 1.0977 0.035 Uiso 1 1 calc R
H3C H 0.6052 0.5604 1.0267 0.035 Uiso 1 1 calc R
C4 C 0.74636(10) 0.25331(15) 0.94536(9) 0.0155(3) Uani 1 1 d .
C5 C 0.84083(11) 0.14384(16) 0.95058(9) 0.0179(3) Uani 1 1 d .
H5 H 0.8519 0.1381 0.8912 0.022 Uiso 1 1 calc R
C6 C 0.88437(12) -0.03324(18) 1.07558(10) 0.0249(3) Uani 1 1 d .
H6A H 0.8460 -0.0254 1.1188 0.030 Uiso 1 1 calc R
H6B H 0.9203 -0.1331 1.0837 0.030 Uiso 1 1 calc R
C7 C 0.80697(11) -0.01637(16) 0.97748(10) 0.0202(3) Uani 1 1 d .
H7 H 0.8200 -0.0981 0.9385 0.024 Uiso 1 1 calc R
C8 C 0.68572(11) -0.00372(16) 0.96215(10) 0.0218(3) Uani 1 1 d .
H8A H 0.6473 -0.0942 0.9301 0.026 Uiso 1 1 calc R
H8B H 0.6731 0.0072 1.0200 0.026 Uiso 1 1 calc R
C9 C 0.65158(10) 0.14306(15) 0.90342(9) 0.0180(3) Uani 1 1 d .
H9 H 0.6494 0.1175 0.8411 0.022 Uiso 1 1 calc R
C10 C 0.54693(11) 0.22258(16) 0.89594(10) 0.0209(3) Uani 1 1 d .
H10A H 0.5491 0.2582 0.9560 0.025 Uiso 1 1 calc R
H10B H 0.4879 0.1499 0.8730 0.025 Uiso 1 1 calc R
C11 C 0.53011(11) 0.36090(17) 0.83037(10) 0.0211(3) Uani 1 1 d .
H11A H 0.5009 0.3228 0.7679 0.025 Uiso 1 1 calc R
H11B H 0.4772 0.4297 0.8405 0.025 Uiso 1 1 calc R
C12 C 0.63058(11) 0.45419(16) 0.84009(9) 0.0178(3) Uani 1 1 d .
C13 C 0.62071(12) 0.59749(17) 0.79509(9) 0.0215(3) Uani 1 1 d .
H13 H 0.5526 0.6342 0.7617 0.026 Uiso 1 1 calc R
C14 C 0.70947(12) 0.68595(17) 0.79894(9) 0.0228(3) Uani 1 1 d .
H14 H 0.7006 0.7811 0.7688 0.027 Uiso 1 1 calc R
C15 C 0.81234(12) 0.63188(16) 0.84815(9) 0.0213(3) Uani 1 1 d .
H15 H 0.8724 0.6898 0.8504 0.026 Uiso 1 1 calc R
C16 C 0.82380(11) 0.49055(16) 0.89375(9) 0.0187(3) Uani 1 1 d .
H16 H 0.8922 0.4542 0.9266 0.022 Uiso 1 1 calc R
C17 C 0.73418(10) 0.40205(16) 0.89103(9) 0.0161(3) Uani 1 1 d .

loop_
_atom_site_aniso_label
_atom_site_aniso_U_11
_atom_site_aniso_U_22
_atom_site_aniso_U_33
_atom_site_aniso_U_23
_atom_site_aniso_U_13
_atom_site_aniso_U_12
Si1 0.0198(2) 0.0166(2) 0.0143(2) 0.00033(13) 0.00615(15) 0.00311(14)
O1 0.0210(5) 0.0176(5) 0.0135(5) 0.0007(4) 0.0067(4) 0.0022(4)
N1 0.0166(6) 0.0226(6) 0.0215(6) -0.0022(5) 0.0051(5) 0.0037(5)
N2 0.0222(6) 0.0245(6) 0.0215(6) -0.0017(5) 0.0054(5) 0.0046(5)
C1 0.0249(8) 0.0262(8) 0.0285(8) -0.0062(6) 0.0055(6) -0.0012(6)
C2 0.0363(9) 0.0274(8) 0.0209(7) 0.0022(6) 0.0128(6) 0.0052(6)
C3 0.0284(8) 0.0208(7) 0.0206(7) -0.0002(6) 0.0088(6) 0.0064(6)
C4 0.0174(6) 0.0169(6) 0.0125(6) -0.0010(5) 0.0056(5) 0.0016(5)
C5 0.0185(7) 0.0189(7) 0.0155(6) -0.0019(5) 0.0046(5) 0.0015(5)
C6 0.0250(8) 0.0233(8) 0.0233(8) 0.0032(6) 0.0040(6) 0.0034(6)
C7 0.0209(7) 0.0159(7) 0.0218(7) -0.0018(5) 0.0045(6) 0.0031(5)
C8 0.0214(7) 0.0167(7) 0.0255(7) 0.0014(6) 0.0056(6) -0.0009(5)
C9 0.0172(6) 0.0164(7) 0.0188(7) 0.0004(5) 0.0041(5) -0.0005(5)
C10 0.0164(6) 0.0207(7) 0.0244(7) 0.0025(6) 0.0053(5) -0.0005(5)
C11 0.0167(6) 0.0231(7) 0.0209(7) 0.0026(6) 0.0027(5) 0.0020(5)
C12 0.0207(7) 0.0181(7) 0.0140(6) -0.0010(5) 0.0050(5) 0.0001(5)
C13 0.0260(7) 0.0212(7) 0.0140(6) 0.0015(5) 0.0025(5) 0.0025(6)
C14 0.0351(8) 0.0175(7) 0.0153(7) -0.0003(5) 0.0080(6) -0.0027(6)
C15 0.0274(7) 0.0209(7) 0.0178(7) -0.0039(5) 0.0106(6) -0.0063(6)
C16 0.0197(7) 0.0206(7) 0.0163(6) -0.0031(5) 0.0069(5) -0.0004(5)
C17 0.0183(7) 0.0174(7) 0.0129(6) -0.0016(5) 0.0056(5) 0.0010(5)

loop_
_atom_type_symbol
_atom_type_description
_atom_type_scat_dispersion_real
_atom_type_scat_dispersion_imag
_atom_type_scat_source
C C 0.0033 0.0016 'International Tables Vol C Tables 4.2.6.8 and 6.1.1.4'
H H 0.0000 0.0000 'International Tables Vol C Tables 4.2.6.8 and 6.1.1.4'
O O 0.0106 0.0060 'International Tables Vol C Tables 4.2.6.8 and 6.1.1.4'
Si Si 0.0817 0.0704 'International Tables Vol C Tables 4.2.6.8 and 6.1.1.4'
N N 0.0061 0.0033 'International Tables Vol C Tables 4.2.6.8 and 6.1.1.4'

loop_
_geom_angle_atom_site_label_1
_geom_angle_atom_site_label_2
_geom_angle_atom_site_label_3
_geom_angle
O1 Si1 C3 112.91(6)
O1 Si1 C1 113.19(6)
C3 Si1 C1 108.29(7)
O1 Si1 C2 102.28(6)
C3 Si1 C2 110.81(7)
C1 Si1 C2 109.23(7)
C4 O1 Si1 136.84(8)
N2 N1 C5 112.36(12)
N1 N2 C6 112.43(11)
Si1 C1 H1A 109.5
Si1 C1 H1B 109.5
H1A C1 H1B 109.5
Si1 C1 H1C 109.5
H1A C1 H1C 109.5
H1B C1 H1C 109.5
Si1 C2 H2A 109.5
Si1 C2 H2B 109.5
H2A C2 H2B 109.5
Si1 C2 H2C 109.5
H2A C2 H2C 109.5
H2B C2 H2C 109.5
Si1 C3 H3A 109.5
Si1 C3 H3B 109.5
H3A C3 H3B 109.5
Si1 C3 H3C 109.5
H3A C3 H3C 109.5
H3B C3 H3C 109.5
O1 C4 C17 111.55(10)
O1 C4 C9 107.14(11)
C17 C4 C9 111.78(10)
O1 C4 C5 106.56(10)
C17 C4 C5 118.55(11)
C9 C4 C5 100.19(10)
N1 C5 C4 112.91(11)
N1 C5 C7 106.37(11)
C4 C5 C7 104.70(11)
N1 C5 H5 110.9
C4 C5 H5 110.9
C7 C5 H5 110.9
N2 C6 C7 106.53(12)
N2 C6 H6A 110.4
C7 C6 H6A 110.4
N2 C6 H6B 110.4
C7 C6 H6B 110.4
H6A C6 H6B 108.6
C6 C7 C8 118.23(12)
C6 C7 C5 101.21(11)
C8 C7 C5 106.02(11)
C6 C7 H7 110.3
C8 C7 H7 110.3
C5 C7 H7 110.3
C9 C8 C7 103.40(11)
C9 C8 H8A 111.1
C7 C8 H8A 111.1
C9 C8 H8B 111.1
C7 C8 H8B 111.1
H8A C8 H8B 109.0
C10 C9 C4 110.47(11)
C10 C9 C8 119.77(12)
C4 C9 C8 102.95(11)
C10 C9 H9 107.7
C4 C9 H9 107.7
C8 C9 H9 107.7
C9 C10 C11 109.04(11)
C9 C10 H10A 109.9
C11 C10 H10A 109.9
C9 C10 H10B 109.9
C11 C10 H10B 109.9
H10A C10 H10B 108.3
C12 C11 C10 114.81(11)
C12 C11 H11A 108.6
C10 C11 H11A 108.6
C12 C11 H11B 108.6
C10 C11 H11B 108.6
H11A C11 H11B 107.5
C13 C12 C17 118.02(13)
C13 C12 C11 119.04(12)
C17 C12 C11 122.93(12)
C14 C13 C12 121.85(13)
C14 C13 H13 119.1
C12 C13 H13 119.1
C13 C14 C15 119.82(13)
C13 C14 H14 120.1
C15 C14 H14 120.1
C16 C15 C14 119.21(13)
C16 C15 H15 120.4
C14 C15 H15 120.4
C15 C16 C17 121.06(13)
C15 C16 H16 119.5
C17 C16 H16 119.5
C16 C17 C12 120.02(13)
C16 C17 C4 121.00(12)
C12 C17 C4 118.93(12)

loop_
_geom_bond_atom_site_label_1
_geom_bond_atom_site_label_2
_geom_bond_distance
Si1 O1 1.6483(10)
Si1 C3 1.8596(14)
Si1 C1 1.8615(16)
Si1 C2 1.8637(15)
O1 C4 1.4393(15)
N1 N2 1.2420(17)
N1 C5 1.4816(17)
N2 C6 1.4958(19)
C1 H1A 0.9600
C1 H1B 0.9600
C1 H1C 0.9600
C2 H2A 0.9600
C2 H2B 0.9600
C2 H2C 0.9600
C3 H3A 0.9600
C3 H3B 0.9600
C3 H3C 0.9600
C4 C17 1.5105(18)
C4 C9 1.5318(18)
C4 C5 1.5463(18)
C5 C7 1.5501(19)
C5 H5 0.9800
C6 C7 1.525(2)
C6 H6A 0.9700
C6 H6B 0.9700
C7 C8 1.545(2)
C7 H7 0.9800
C8 C9 1.5330(19)
C8 H8A 0.9700
C8 H8B 0.9700
C9 C10 1.5146(19)
C9 H9 0.9800
C10 C11 1.5315(19)
C10 H10A 0.9700
C10 H10B 0.9700
C11 C12 1.5173(19)
C11 H11A 0.9700
C11 H11B 0.9700
C12 C13 1.4009(19)
C12 C17 1.4050(18)
C13 C14 1.385(2)
C13 H13 0.9300
C14 C15 1.397(2)
C14 H14 0.9300
C15 C16 1.389(2)
C15 H15 0.9300
C16 C17 1.3988(19)
C16 H16 0.9300

loop_
_geom_torsion_atom_site_label_1
_geom_torsion_atom_site_label_2
_geom_torsion_atom_site_label_3
_geom_torsion_atom_site_label_4
_geom_torsion
C3 Si1 O1 C4 49.57(14)
C1 Si1 O1 C4 -73.92(13)
C2 Si1 O1 C4 168.69(12)
C5 N1 N2 C6 1.28(16)
Si1 O1 C4 C17 -12.21(17)
Si1 O1 C4 C9 -134.85(11)
Si1 O1 C4 C5 118.59(12)
N2 N1 C5 C4 106.67(13)
N2 N1 C5 C7 -7.62(15)
O1 C4 C5 N1 -41.64(14)
C17 C4 C5 N1 85.09(14)
C9 C4 C5 N1 -153.10(11)
O1 C4 C5 C7 73.65(12)
C17 C4 C5 C7 -159.62(11)
C9 C4 C5 C7 -37.81(12)
N1 N2 C6 C7 5.69(16)
N2 C6 C7 C8 -124.58(13)
N2 C6 C7 C5 -9.38(14)
N1 C5 C7 C6 10.06(13)
C4 C5 C7 C6 -109.71(12)
N1 C5 C7 C8 134.02(11)
C4 C5 C7 C8 14.25(14)
C6 C7 C8 C9 127.68(13)
C5 C7 C8 C9 15.11(14)
O1 C4 C9 C10 65.84(13)
C17 C4 C9 C10 -56.66(14)
C5 C4 C9 C10 176.85(11)
O1 C4 C9 C8 -63.18(13)
C17 C4 C9 C8 174.32(11)
C5 C4 C9 C8 47.83(13)
C7 C8 C9 C10 -162.36(12)
C7 C8 C9 C4 -39.34(13)
C4 C9 C10 C11 63.15(14)
C8 C9 C10 C11 -177.57(12)
C9 C10 C11 C12 -40.32(16)
C10 C11 C12 C13 -168.94(12)
C10 C11 C12 C17 12.35(19)
C17 C12 C13 C14 0.8(2)
C11 C12 C13 C14 -178.00(13)
C12 C13 C14 C15 0.5(2)
C13 C14 C15 C16 -0.9(2)
C14 C15 C16 C17 0.0(2)
C15 C16 C17 C12 1.3(2)
C15 C16 C17 C4 -176.19(12)
C13 C12 C17 C16 -1.67(19)
C11 C12 C17 C16 177.05(12)
C13 C12 C17 C4 175.87(12)
C11 C12 C17 C4 -5.41(19)
O1 C4 C17 C16 84.58(14)
C9 C4 C17 C16 -155.48(12)
C5 C4 C17 C16 -39.74(17)
O1 C4 C17 C12 -92.94(14)
C9 C4 C17 C12 27.00(16)
C5 C4 C17 C12 142.75(12)
